data_1552216
loop_
_publ_author_name
'Gransbury, Gemma K.'
'Boulon, Marie-Emmanuelle'
'Mole, Richard A.'
'Gable, Robert W.'
'Moubaraki, Boujemaa'
'Murray, Keith S.'
'Sorace, Lorenzo'
'Soncini, Alessandro'
'Boskovic, Colette'

_publ_section_title
;
 Single-ion anisotropy and exchange coupling in cobalt(ii)-radical
 complexes: insights from magnetic and ab initio studies
;
_journal_name_full 'Chemical Science'
_journal_paper_doi 10.1039/C9SC00914K
_journal_year 2019
_chemical_formula_moiety 'C28 H29 N4 O2 Zn, F6 P, 1.5(C7 H8)'
_chemical_formula_sum 'C38.5 H41 F6 N4 O2 P Zn'
_chemical_formula_weight 802.09
_chemical_name_systematic
'(tropolonato)-(tris(6-methyl-2-pyridylmethyl)amine)-zinc(II) hexafluorophosphate toluene solvate'
_space_group_crystal_system monoclinic
_space_group_IT_number 14
_space_group_name_Hall '-P 2ybc'
_space_group_name_H-M_alt 'P 1 21/c 1'
_symmetry_space_group_name_Hall '-P 2ybc'
_symmetry_space_group_name_H-M 'P 1 21/c 1'
_atom_sites_solution_hydrogens geom
_audit_block_doi 10.5517/ccdc.csd.cc21n822
_audit_creation_date 2018-03-05
_audit_creation_method
;
Olex2 1.2
(compiled 2017.08.10 svn.r3458 for OlexSys, GUI svn.r5381)
;
_audit_update_record
;
2019-02-09 deposited with the CCDC.    2019-08-13 downloaded from the CCDC.
;
_cell_angle_alpha 90
_cell_angle_beta 103.643(5)
_cell_angle_gamma 90
_cell_formula_units_Z 4
_cell_length_a 15.5155(7)
_cell_length_b 13.3294(5)
_cell_length_c 18.3984(8)
_cell_measurement_reflns_used 6409
_cell_measurement_temperature 130.01(10)
_cell_measurement_theta_max 76.6940
_cell_measurement_theta_min 4.1100
_cell_volume 3697.7(3)
_computing_cell_refinement 'CrysAlisPro 1.171.38.43 (Rigaku OD, 2015)'
_computing_data_collection 'CrysAlisPro 1.171.38.43 (Rigaku OD, 2015)'
_computing_data_reduction 'CrysAlisPro 1.171.38.43 (Rigaku OD, 2015)'
_computing_molecular_graphics 'Olex2 (Dolomanov et al., 2009)'
_computing_publication_material 'Olex2 (Dolomanov et al., 2009)'
_computing_structure_refinement 'ShelXL (Sheldrick, 2015)'
_computing_structure_solution 'ShelXT (Sheldrick, 2015)'
_diffrn_ambient_environment N~2~
_diffrn_ambient_temperature 130.01(10)
_diffrn_detector 'CCD plate'
_diffrn_detector_area_resol_mean 10.2273
_diffrn_detector_type Atlas
_diffrn_measured_fraction_theta_full 1.000
_diffrn_measured_fraction_theta_max 0.984
_diffrn_measurement_details
;
List of Runs (angles in degrees, time in seconds):

  # Type    Start    End  Width  t~exp~   \w     \q     \k     \f   Frames
#--------------------------------------------------------------------------
  1  \w    -50.00  35.00   1.00    1.50    --  -40.81  38.00 120.00   85
  2  \w    -65.00  33.00   1.00    1.50    --  -40.81  57.00   0.00   98
  3  \w   -108.00 -16.00   1.00    1.50    --  -40.81 -57.00-150.00   92
  4  \w    -34.00  14.00   1.00    1.50    --  -40.81  38.00-180.00   48
  5  \w     50.00  98.00   1.00    1.50    --   40.81-125.00-180.00   48
  6  \w     36.00  80.00   1.00    6.00    --  113.00 -30.00 -60.00   44
  7  \w     61.00 139.00   1.00    6.00    --  113.00  15.00-120.00   78
  8  \w    140.00 167.00   1.00    6.00    --  113.00  15.00-120.00   27
  9  \w     78.00 116.00   1.00    6.00    --  113.00-111.00 -90.00   38
 10  \w     87.00 116.00   1.00    6.00    --  113.00-111.00-180.00   29
 11  \w     54.00 168.00   1.00    6.00    --  113.00 -15.00-180.00  114
 12  \w     45.00 116.00   1.00    6.00    --  113.00-111.00  60.00   71
 13  \w     42.00 109.00   1.00    6.00    --  113.00 -94.00 -60.00   67
 14  \w     39.00  98.00   1.00    6.00    --  113.00 -45.00 -90.00   59
 15  \w     35.00  73.00   1.00    6.00    --  113.00-111.00-180.00   38
 16  \w     35.00  67.00   1.00    6.00    --  113.00-111.00 -90.00   32
 17  \w     35.00 159.00   1.00    6.00    --  113.00 -15.00 -30.00  124
 18  \w     40.00 136.00   1.00    6.00    --  113.00 -61.00 150.00   96
 19  \w     38.00  93.00   1.00    6.00    --  113.00 -45.00  60.00   55
 20  \w     34.00 136.00   1.00    6.00    --  113.00 -77.00  60.00  102
;
_diffrn_measurement_device 'four-circle diffractometer'
_diffrn_measurement_device_type 'SuperNova, Dual, Cu at zero, Atlas'
_diffrn_measurement_method '\w scans'
_diffrn_orient_matrix_type 'CrysAlisPro convention (1999,Acta A55,543-557)'
_diffrn_orient_matrix_UB_11 0.0116548000
_diffrn_orient_matrix_UB_12 -0.1054763000
_diffrn_orient_matrix_UB_13 -0.0304958000
_diffrn_orient_matrix_UB_21 -0.1014173000
_diffrn_orient_matrix_UB_22 -0.0142571000
_diffrn_orient_matrix_UB_23 -0.0202155000
_diffrn_orient_matrix_UB_31 -0.0048805000
_diffrn_orient_matrix_UB_32 0.0448710000
_diffrn_orient_matrix_UB_33 -0.0780374000
_diffrn_radiation_monochromator mirror
_diffrn_radiation_probe x-ray
_diffrn_radiation_type CuK\a
_diffrn_radiation_wavelength 1.54184
_diffrn_reflns_av_R_equivalents 0.0635
_diffrn_reflns_av_unetI/netI 0.0593
_diffrn_reflns_Laue_measured_fraction_full 1.000
_diffrn_reflns_Laue_measured_fraction_max 0.984
_diffrn_reflns_limit_h_max 19
_diffrn_reflns_limit_h_min -19
_diffrn_reflns_limit_k_max 16
_diffrn_reflns_limit_k_min -16
_diffrn_reflns_limit_l_max 13
_diffrn_reflns_limit_l_min -23
_diffrn_reflns_number 28079
_diffrn_reflns_point_group_measured_fraction_full 1.000
_diffrn_reflns_point_group_measured_fraction_max 0.984
_diffrn_reflns_theta_full 67.684
_diffrn_reflns_theta_max 77.585
_diffrn_reflns_theta_min 4.137
_diffrn_source 'micro-focus sealed X-ray tube'
_diffrn_source_type 'SuperNova (Cu) X-ray Source'
_exptl_absorpt_coefficient_mu 1.941
_exptl_absorpt_correction_T_max 0.921
_exptl_absorpt_correction_T_min 0.576
_exptl_absorpt_correction_type gaussian
_exptl_absorpt_process_details
;
CrysAlisPro 1.171.38.43 (Rigaku Oxford Diffraction, 2015)
Numerical absorption correction based on gaussian integration over
            a multifaceted crystal model
Empirical absorption correction using spherical harmonics,
 implemented in SCALE3 ABSPACK scaling algorithm.
;
_exptl_crystal_colour 'clear yellow'
_exptl_crystal_colour_lustre clear
_exptl_crystal_colour_primary yellow
_exptl_crystal_density_diffrn 1.441
_exptl_crystal_description needle
_exptl_crystal_F_000 1660
_exptl_crystal_recrystallization_method 'Re-crystallisation from solvent: toluene'
_exptl_crystal_size_max 0.652
_exptl_crystal_size_mid 0.102
_exptl_crystal_size_min 0.046
_refine_diff_density_max 1.188
_refine_diff_density_min -0.922
_refine_diff_density_rms 0.076
_refine_ls_extinction_method none
_refine_ls_goodness_of_fit_ref 1.035
_refine_ls_hydrogen_treatment constr
_refine_ls_matrix_type full
_refine_ls_number_parameters 486
_refine_ls_number_reflns 7737
_refine_ls_number_restraints 30
_refine_ls_restrained_S_all 1.095
_refine_ls_R_factor_all 0.0696
_refine_ls_R_factor_gt 0.0516
_refine_ls_shift/su_max 0.001
_refine_ls_shift/su_mean 0.000
_refine_ls_structure_factor_coef Fsqd
_refine_ls_weighting_details 'w=1/[\s^2^(Fo^2^)+(0.0778P)^2^+1.2120P] where P=(Fo^2^+2Fc^2^)/3'
_refine_ls_weighting_scheme calc
_refine_ls_wR_factor_gt 0.1346
_refine_ls_wR_factor_ref 0.1501
_reflns_Friedel_coverage 0.000
_reflns_number_gt 5932
_reflns_number_total 7737
_reflns_threshold_expression 'I > 2\s(I)'
_cod_data_source_file c9sc00914k2.cif
_cod_data_source_block 2-znpf6
_cod_original_formula_sum 'C38.50 H41 F6 N4 O2 P Zn'
_cod_database_code 1552216
_shelx_shelxl_version_number 2014/7
_chemical_oxdiff_formula 'Zn1 N4 O2 C28 H29 P1 F6'
_chemical_oxdiff_usercomment 'Clear needles, pale yellow'
_shelx_space_group_comment
;
The symmetry employed for this shelxl refinement is uniquely defined
by the following loop, which should always be used as a source of
symmetry information in preference to the above space-group names.
They are only intended as comments.
;
_reflns_odcompleteness_completeness 99.58
_reflns_odcompleteness_iscentric 1
_reflns_odcompleteness_theta 75.12
_olex2_refinement_description
;
1. Fixed Uiso
 At 1.2 times of:
  All C(H) groups, All C(H,H) groups
 At 1.5 times of:
  All C(H,H,H) groups
2. Uiso/Uaniso restraints and constraints
Uanis(C31) \\sim Ueq, Uanis(C32) \\sim Ueq, Uanis(C30) \\sim Ueq, Uanis(C29)
\\sim Ueq: with sigma of 0.005 and sigma for terminal atoms of 0.01
Uanis(C35) \\sim Ueq: with sigma of 0.005 and sigma for terminal atoms of 0.01
3. Others
 Fixed Sof: C38(0.5) H38(0.5) C37(0.5) H37(0.5) C36(0.5) H36(0.5) C41(0.5)
 C40(0.5) H40(0.5) C39(0.5) H39(0.5) C42(0.5) H42A(0.5) H42B(0.5) H42C(0.5)
4.a Secondary CH2 refined with riding coordinates:
 C13(H13A,H13B), C19(H19A,H19B), C25(H25A,H25B)
4.b Aromatic/amide H refined with riding coordinates:
 C3(H3), C4(H4), C5(H5), C6(H6), C7(H7), C9(H9), C10(H10), C11(H11), C15(H15),
 C16(H16), C17(H17), C21(H21), C22(H22), C23(H23), C29(H29), C30(H30), C31(H31),
  C32(H32), C33(H33), C38(H38), C37(H37), C36(H36), C40(H40), C39(H39)
4.c Fitted hexagon refined as free rotating group:
 C34(C29,C30,C31,C32,C33), C38(C37,C36,C41,C40,C39)
4.d Idealised Me refined as rotating group:
 C26(H26A,H26B,H26C), C27(H27A,H27B,H27C), C28(H28A,H28B,H28C), C35(H35A,H35B,
 H35C), C42(H42A,H42B,H42C)
;
_olex2_submission_special_instructions 'No special instructions were received'
_oxdiff_exptl_absorpt_empirical_details
;
Empirical correction (ABSPACK) includes:
- Absorption correction using spherical harmonics
- Frame scaling
;
_oxdiff_exptl_absorpt_empirical_full_max 1.900
_oxdiff_exptl_absorpt_empirical_full_min 0.485

loop_
_space_group_symop_operation_xyz
'x, y, z'
'-x, y+1/2, -z+1/2'
'-x, -y, -z'
'x, -y-1/2, z-1/2'

loop_
_atom_site_label
_atom_site_type_symbol
_atom_site_fract_x
_atom_site_fract_y
_atom_site_fract_z
_atom_site_U_iso_or_equiv
_atom_site_adp_type
_atom_site_occupancy
_atom_site_site_symmetry_order
_atom_site_calc_flag
_atom_site_refinement_flags_posn
_atom_site_refinement_flags_adp
_atom_site_refinement_flags_occupancy
_atom_site_disorder_assembly
_atom_site_disorder_group
Zn1 Zn 0.68551(2) 0.29529(3) 0.46518(2) 0.02811(12) Uani 1 1 d . . . . .
O1 O 0.72686(13) 0.18808(14) 0.53995(11) 0.0286(4) Uani 1 1 d . . . . .
O2 O 0.56548(13) 0.25571(15) 0.49378(12) 0.0334(4) Uani 1 1 d . . . . .
N1 N 0.61688(15) 0.39349(17) 0.38010(14) 0.0298(5) Uani 1 1 d . . . . .
N2 N 0.79619(15) 0.32519(16) 0.41225(13) 0.0283(4) Uani 1 1 d . . . . .
N3 N 0.69389(16) 0.43857(17) 0.52586(14) 0.0312(5) Uani 1 1 d . . . . .
N4 N 0.64673(16) 0.19042(17) 0.35595(13) 0.0301(5) Uani 1 1 d . . . . .
C1 C 0.66478(18) 0.13628(19) 0.55851(15) 0.0270(5) Uani 1 1 d . . . . .
C2 C 0.57392(19) 0.1761(2) 0.53326(15) 0.0284(5) Uani 1 1 d . . . . .
C3 C 0.4980(2) 0.1326(2) 0.55091(18) 0.0346(6) Uani 1 1 d . . . . .
H3 H 0.4455 0.1669 0.5313 0.041 Uiso 1 1 calc R . . . .
C4 C 0.4879(2) 0.0488(2) 0.59184(18) 0.0352(6) Uani 1 1 d . . . . .
H4 H 0.4303 0.0374 0.5966 0.042 Uiso 1 1 calc R . . . .
C5 C 0.5500(2) -0.0217(2) 0.62727(17) 0.0380(6) Uani 1 1 d . . . . .
H5 H 0.5292 -0.0741 0.6518 0.046 Uiso 1 1 calc R . . . .
C6 C 0.6395(2) -0.0212(2) 0.62940(17) 0.0362(6) Uani 1 1 d . . . . .
H6 H 0.6716 -0.0745 0.6551 0.043 Uiso 1 1 calc R . . . .
C7 C 0.6889(2) 0.0474(2) 0.59877(15) 0.0308(5) Uani 1 1 d . . . . .
H7 H 0.7487 0.0311 0.6064 0.037 Uiso 1 1 calc R . . . .
C8 C 0.87143(19) 0.2727(2) 0.42052(18) 0.0321(6) Uani 1 1 d . . . . .
C9 C 0.9122(2) 0.2605(2) 0.36105(19) 0.0378(6) Uani 1 1 d . . . . .
H9 H 0.9635 0.2221 0.3671 0.045 Uiso 1 1 calc R . . . .
C10 C 0.8762(2) 0.3056(3) 0.29329(19) 0.0428(7) Uani 1 1 d . . . . .
H10 H 0.9016 0.2963 0.2528 0.051 Uiso 1 1 calc R . . . .
C11 C 0.8010(2) 0.3655(3) 0.28649(18) 0.0394(6) Uani 1 1 d . . . . .
H11 H 0.7770 0.3996 0.2423 0.047 Uiso 1 1 calc R . . . .
C12 C 0.76309(19) 0.3729(2) 0.34716(16) 0.0311(5) Uani 1 1 d . . . . .
C13 C 0.68404(19) 0.4401(2) 0.34460(17) 0.0333(6) Uani 1 1 d . . . . .
H13A H 0.7042 0.5025 0.3700 0.040 Uiso 1 1 calc R . . . .
H13B H 0.6564 0.4557 0.2929 0.040 Uiso 1 1 calc R . . . .
C14 C 0.7471(2) 0.4648(2) 0.59225(17) 0.0351(6) Uani 1 1 d . . . . .
C15 C 0.7399(3) 0.5592(2) 0.6232(2) 0.0447(8) Uani 1 1 d . . . . .
H15 H 0.7768 0.5765 0.6691 0.054 Uiso 1 1 calc R . . . .
C16 C 0.6779(3) 0.6268(2) 0.5855(2) 0.0464(8) Uani 1 1 d . . . . .
H16 H 0.6719 0.6893 0.6062 0.056 Uiso 1 1 calc R . . . .
C17 C 0.6250(2) 0.6005(2) 0.5169(2) 0.0430(7) Uani 1 1 d . . . . .
H17 H 0.5840 0.6456 0.4898 0.052 Uiso 1 1 calc R . . . .
C18 C 0.6342(2) 0.5050(2) 0.48896(18) 0.0335(6) Uani 1 1 d . . . . .
C19 C 0.57405(19) 0.4701(2) 0.41671(18) 0.0348(6) Uani 1 1 d . . . . .
H19A H 0.5201 0.4428 0.4267 0.042 Uiso 1 1 calc R . . . .
H19B H 0.5580 0.5270 0.3834 0.042 Uiso 1 1 calc R . . . .
C20 C 0.68444(19) 0.1055(2) 0.33770(17) 0.0327(6) Uani 1 1 d . . . . .
C21 C 0.6668(2) 0.0717(2) 0.26389(18) 0.0380(6) Uani 1 1 d . . . . .
H21 H 0.6918 0.0121 0.2524 0.046 Uiso 1 1 calc R . . . .
C22 C 0.6119(2) 0.1271(3) 0.20782(19) 0.0436(7) Uani 1 1 d . . . . .
H22 H 0.6010 0.1063 0.1582 0.052 Uiso 1 1 calc R . . . .
C23 C 0.5735(2) 0.2145(3) 0.22703(18) 0.0403(7) Uani 1 1 d . . . . .
H23 H 0.5361 0.2530 0.1907 0.048 Uiso 1 1 calc R . . . .
C24 C 0.59220(19) 0.2426(2) 0.30092(17) 0.0331(6) Uani 1 1 d . . . . .
C25 C 0.5502(2) 0.3347(2) 0.32547(18) 0.0364(6) Uani 1 1 d . . . . .
H25A H 0.5252 0.3760 0.2823 0.044 Uiso 1 1 calc R . . . .
H25B H 0.5024 0.3147 0.3482 0.044 Uiso 1 1 calc R . . . .
C26 C 0.9130(2) 0.2302(2) 0.49604(19) 0.0374(6) Uani 1 1 d . . . . .
H26A H 0.9413 0.2831 0.5285 0.056 Uiso 1 1 calc GR . . . .
H26B H 0.9563 0.1808 0.4913 0.056 Uiso 1 1 calc GR . . . .
H26C H 0.8681 0.1997 0.5167 0.056 Uiso 1 1 calc GR . . . .
C27 C 0.8137(2) 0.3893(3) 0.63120(19) 0.0441(7) Uani 1 1 d . . . . .
H27A H 0.7862 0.3246 0.6290 0.066 Uiso 1 1 calc GR . . . .
H27B H 0.8355 0.4087 0.6825 0.066 Uiso 1 1 calc GR . . . .
H27C H 0.8622 0.3865 0.6071 0.066 Uiso 1 1 calc GR . . . .
C28 C 0.7476(2) 0.0494(2) 0.39772(17) 0.0357(6) Uani 1 1 d . . . . .
H28A H 0.8074 0.0640 0.3951 0.054 Uiso 1 1 calc GR . . . .
H28B H 0.7369 -0.0214 0.3910 0.054 Uiso 1 1 calc GR . . . .
H28C H 0.7392 0.0693 0.4457 0.054 Uiso 1 1 calc GR . . . .
P1 P 0.30284(5) 0.24946(5) 0.18800(4) 0.03122(17) Uani 1 1 d . . . . .
F1 F 0.24018(14) 0.15542(14) 0.19161(14) 0.0506(5) Uani 1 1 d . . . . .
F2 F 0.23990(16) 0.31931(18) 0.22328(16) 0.0632(7) Uani 1 1 d . . . . .
F3 F 0.2471(2) 0.2770(2) 0.10726(14) 0.0726(8) Uani 1 1 d . . . . .
F4 F 0.35979(18) 0.22456(19) 0.27011(13) 0.0627(6) Uani 1 1 d . . . . .
F5 F 0.36638(17) 0.18023(17) 0.15330(17) 0.0677(7) Uani 1 1 d . . . . .
F6 F 0.36639(13) 0.34321(13) 0.18579(12) 0.0441(4) Uani 1 1 d . . . . .
C34 C 0.96927(17) -0.01258(19) 0.65666(14) 0.0529(9) Uani 1 1 d . . . . .
C29 C 0.9391(2) -0.0729(3) 0.70714(12) 0.0828(15) Uani 1 1 d G U . . .
H29 H 0.9595 -0.0622 0.7583 0.099 Uiso 1 1 calc R . . . .
C30 C 0.8786(2) -0.1491(2) 0.6812(2) 0.0913(17) Uani 1 1 d G U . . .
H30 H 0.8584 -0.1895 0.7150 0.110 Uiso 1 1 calc R . . . .
C31 C 0.84817(18) -0.1651(2) 0.6048(3) 0.0904(16) Uani 1 1 d G U . . .
H31 H 0.8077 -0.2161 0.5874 0.108 Uiso 1 1 calc R . . . .
C32 C 0.8783(2) -0.1048(2) 0.55429(15) 0.0764(14) Uani 1 1 d G U . . .
H32 H 0.8579 -0.1155 0.5032 0.092 Uiso 1 1 calc R . . . .
C33 C 0.93885(19) -0.02854(19) 0.58023(13) 0.0508(9) Uani 1 1 d G . . . .
H33 H 0.9590 0.0118 0.5465 0.061 Uiso 1 1 calc R . . . .
C35 C 1.0347(4) 0.0698(5) 0.6812(5) 0.119(3) Uani 1 1 d . U . . .
H35A H 1.0922 0.0483 0.6765 0.178 Uiso 1 1 calc GR . . . .
H35B H 1.0373 0.0862 0.7325 0.178 Uiso 1 1 calc GR . . . .
H35C H 1.0169 0.1279 0.6505 0.178 Uiso 1 1 calc GR . . . .
C38 C 1.1050(3) 0.4066(4) 0.5134(4) 0.062(6) Uani 0.5 1 d . . P A -1
H38 H 1.1533 0.3637 0.5183 0.075 Uiso 0.5 1 calc R . P A -1
C37 C 1.0814(4) 0.4432(4) 0.5767(3) 0.0500(17) Uani 0.5 1 d G . P A -1
H37 H 1.1139 0.4247 0.6240 0.060 Uiso 0.5 1 calc R . P A -1
C36 C 1.0093(4) 0.5073(4) 0.5694(3) 0.046(4) Uani 0.5 1 d G . P A -1
H36 H 0.9935 0.5318 0.6118 0.055 Uiso 0.5 1 calc R . P A -1
C41 C 0.9607(3) 0.5350(4) 0.4987(3) 0.0365(13) Uani 0.5 1 d G . P A -1
C40 C 0.9844(3) 0.4985(4) 0.4354(3) 0.038(3) Uani 0.5 1 d G . P A -1
H40 H 0.9519 0.5170 0.3881 0.046 Uiso 0.5 1 calc R . P A -1
C39 C 1.0565(4) 0.4343(4) 0.4427(3) 0.055(2) Uani 0.5 1 d G . P A -1
H39 H 1.0723 0.4099 0.4003 0.066 Uiso 0.5 1 calc R . P A -1
C42 C 0.8842(9) 0.6038(10) 0.4910(6) 0.050(4) Uani 0.5 1 d . . P A -1
H42A H 0.8302 0.5656 0.4809 0.074 Uiso 0.5 1 calc GR . P A -1
H42B H 0.8831 0.6495 0.4504 0.074 Uiso 0.5 1 calc GR . P A -1
H42C H 0.8895 0.6410 0.5365 0.074 Uiso 0.5 1 calc GR . P A -1

loop_
_atom_site_aniso_label
_atom_site_aniso_U_11
_atom_site_aniso_U_22
_atom_site_aniso_U_33
_atom_site_aniso_U_23
_atom_site_aniso_U_13
_atom_site_aniso_U_12
Zn1 0.02885(19) 0.01971(18) 0.0380(2) 0.00480(13) 0.01228(14) 0.00126(13)
O1 0.0281(9) 0.0229(8) 0.0365(9) 0.0052(7) 0.0111(7) 0.0005(7)
O2 0.0301(10) 0.0247(9) 0.0486(11) 0.0076(8) 0.0156(9) 0.0022(7)
N1 0.0281(11) 0.0207(10) 0.0411(12) 0.0046(9) 0.0094(10) 0.0011(8)
N2 0.0303(11) 0.0196(10) 0.0371(12) 0.0011(8) 0.0123(9) -0.0009(8)
N3 0.0349(12) 0.0236(11) 0.0393(12) -0.0010(9) 0.0171(10) -0.0030(9)
N4 0.0291(11) 0.0253(11) 0.0363(12) -0.0013(9) 0.0087(9) -0.0032(9)
C1 0.0337(13) 0.0200(11) 0.0292(12) -0.0015(9) 0.0111(10) -0.0014(10)
C2 0.0342(13) 0.0210(11) 0.0336(13) -0.0026(10) 0.0154(11) -0.0023(10)
C3 0.0338(14) 0.0267(13) 0.0473(16) -0.0034(11) 0.0178(12) -0.0007(11)
C4 0.0371(14) 0.0277(13) 0.0464(15) -0.0037(11) 0.0207(13) -0.0088(11)
C5 0.0478(17) 0.0284(14) 0.0417(15) 0.0038(11) 0.0181(13) -0.0077(12)
C6 0.0460(16) 0.0246(13) 0.0393(14) 0.0054(11) 0.0125(13) -0.0034(12)
C7 0.0369(14) 0.0240(12) 0.0327(13) 0.0026(10) 0.0108(11) -0.0007(10)
C8 0.0301(13) 0.0208(12) 0.0473(15) 0.0000(11) 0.0132(12) -0.0026(10)
C9 0.0339(14) 0.0303(14) 0.0532(18) -0.0019(12) 0.0182(13) 0.0017(11)
C10 0.0436(17) 0.0467(18) 0.0433(16) -0.0049(13) 0.0206(14) -0.0044(14)
C11 0.0399(16) 0.0434(17) 0.0369(15) 0.0037(12) 0.0132(13) 0.0003(13)
C12 0.0325(13) 0.0239(12) 0.0388(14) 0.0023(10) 0.0119(11) -0.0033(10)
C13 0.0356(14) 0.0269(13) 0.0402(14) 0.0088(11) 0.0146(12) 0.0016(11)
C14 0.0420(15) 0.0277(13) 0.0400(15) -0.0038(11) 0.0184(13) -0.0077(11)
C15 0.058(2) 0.0342(16) 0.0492(18) -0.0100(13) 0.0267(16) -0.0133(14)
C16 0.060(2) 0.0262(14) 0.065(2) -0.0103(14) 0.0376(18) -0.0072(14)
C17 0.0512(18) 0.0226(14) 0.063(2) -0.0032(13) 0.0295(16) 0.0001(12)
C18 0.0369(14) 0.0209(12) 0.0484(16) 0.0010(11) 0.0215(13) 0.0006(10)
C19 0.0332(14) 0.0234(13) 0.0507(16) 0.0066(11) 0.0155(13) 0.0053(10)
C20 0.0341(14) 0.0250(13) 0.0412(15) -0.0025(11) 0.0136(12) -0.0050(11)
C21 0.0423(16) 0.0313(14) 0.0429(16) -0.0088(12) 0.0150(13) -0.0050(12)
C22 0.0435(17) 0.0487(18) 0.0396(16) -0.0072(13) 0.0117(13) -0.0079(14)
C23 0.0342(14) 0.0471(18) 0.0385(15) 0.0030(13) 0.0065(12) -0.0041(13)
C24 0.0312(13) 0.0292(14) 0.0399(15) 0.0004(11) 0.0102(11) -0.0052(11)
C25 0.0297(13) 0.0341(15) 0.0429(15) 0.0031(12) 0.0034(12) 0.0024(11)
C26 0.0301(13) 0.0323(14) 0.0506(17) 0.0059(12) 0.0113(12) 0.0008(11)
C27 0.0492(18) 0.0385(17) 0.0439(16) -0.0018(13) 0.0093(14) -0.0052(14)
C28 0.0414(15) 0.0228(12) 0.0442(15) -0.0035(11) 0.0126(13) 0.0021(11)
P1 0.0371(4) 0.0217(3) 0.0369(4) -0.0015(3) 0.0129(3) -0.0008(3)
F1 0.0506(11) 0.0298(9) 0.0780(14) -0.0076(9) 0.0281(11) -0.0119(8)
F2 0.0547(13) 0.0453(12) 0.0994(19) -0.0231(12) 0.0373(13) -0.0018(10)
F3 0.0850(19) 0.0688(16) 0.0497(12) 0.0063(11) -0.0127(13) -0.0185(14)
F4 0.0716(16) 0.0551(13) 0.0536(12) 0.0178(10) -0.0007(11) -0.0131(11)
F5 0.0695(15) 0.0392(11) 0.111(2) -0.0221(12) 0.0545(15) -0.0063(10)
F6 0.0466(10) 0.0273(9) 0.0590(11) 0.0040(8) 0.0137(9) -0.0054(7)
C34 0.0465(19) 0.050(2) 0.063(2) -0.0078(17) 0.0144(17) 0.0134(16)
C29 0.096(3) 0.099(3) 0.064(2) 0.007(2) 0.039(2) 0.047(3)
C30 0.086(3) 0.077(3) 0.137(4) 0.037(3) 0.080(3) 0.024(2)
C31 0.051(2) 0.063(3) 0.162(4) -0.010(3) 0.034(3) 0.009(2)
C32 0.062(2) 0.063(2) 0.093(3) -0.021(2) -0.005(2) 0.024(2)
C33 0.063(2) 0.0401(18) 0.054(2) 0.0084(15) 0.0238(18) 0.0166(16)
C35 0.065(3) 0.100(4) 0.185(7) -0.072(5) 0.015(4) -0.004(3)
C38 0.041(7) 0.037(6) 0.106(13) -0.004(6) 0.013(7) -0.014(5)
C37 0.050(4) 0.038(3) 0.055(4) 0.010(3) -0.001(3) -0.009(3)
C36 0.052(8) 0.040(8) 0.046(7) 0.002(6) 0.011(7) 0.004(6)
C41 0.030(3) 0.031(3) 0.046(3) 0.008(2) 0.003(2) -0.006(3)
C40 0.037(6) 0.041(7) 0.036(6) 0.000(5) 0.007(5) -0.019(5)
C39 0.054(4) 0.047(4) 0.073(5) -0.020(4) 0.032(4) -0.023(4)
C42 0.037(5) 0.046(6) 0.065(8) 0.022(5) 0.013(5) 0.010(5)

loop_
_atom_type_symbol
_atom_type_description
_atom_type_scat_dispersion_real
_atom_type_scat_dispersion_imag
_atom_type_scat_source
C C 0.0181 0.0091 'International Tables Vol C Tables 4.2.6.8 and 6.1.1.4'
H H 0.0000 0.0000 'International Tables Vol C Tables 4.2.6.8 and 6.1.1.4'
F F 0.0727 0.0534 'International Tables Vol C Tables 4.2.6.8 and 6.1.1.4'
N N 0.0311 0.0180 'International Tables Vol C Tables 4.2.6.8 and 6.1.1.4'
O O 0.0492 0.0322 'International Tables Vol C Tables 4.2.6.8 and 6.1.1.4'
P P 0.2955 0.4335 'International Tables Vol C Tables 4.2.6.8 and 6.1.1.4'
Zn Zn -1.5491 0.6778 'International Tables Vol C Tables 4.2.6.8 and 6.1.1.4'

loop_
_citation_id
_citation_doi
_citation_year
1 10.1039/C9SC00914K 2019

loop_
_exptl_crystal_face_index_h
_exptl_crystal_face_index_k
_exptl_crystal_face_index_l
_exptl_crystal_face_perp_dist
0 9 0 0.0338
0 -9 -1 0.0741
2 -9 -1 0.0591
-1 9 0 0.0426
1 3 -11 0.2647
-10 -1 0 0.0311
10 1 0 0.0148
-1 9 1 0.0368
-2 -1 12 0.3447

loop_
_geom_angle_atom_site_label_1
_geom_angle_atom_site_label_2
_geom_angle_atom_site_label_3
_geom_angle
O1 Zn1 O2 78.91(8)
O1 Zn1 N1 168.41(9)
O1 Zn1 N2 106.20(8)
O1 Zn1 N3 107.63(9)
O1 Zn1 N4 97.88(8)
O2 Zn1 N1 91.10(8)
O2 Zn1 N2 168.10(9)
O2 Zn1 N3 92.31(8)
O2 Zn1 N4 90.09(8)
N1 Zn1 N2 82.54(9)
N1 Zn1 N3 78.37(9)
N1 Zn1 N4 76.07(9)
N2 Zn1 N4 78.64(8)
N3 Zn1 N2 96.22(8)
N3 Zn1 N4 154.37(9)
C1 O1 Zn1 115.36(17)
C2 O2 Zn1 111.76(17)
C13 N1 Zn1 107.39(17)
C19 N1 Zn1 107.08(18)
C19 N1 C13 110.5(2)
C19 N1 C25 111.1(2)
C25 N1 Zn1 108.76(17)
C25 N1 C13 111.8(2)
C8 N2 Zn1 127.25(19)
C8 N2 C12 119.2(3)
C12 N2 Zn1 107.78(18)
C14 N3 Zn1 129.4(2)
C18 N3 Zn1 111.35(19)
C18 N3 C14 119.2(3)
C20 N4 Zn1 131.0(2)
C24 N4 Zn1 108.46(18)
C24 N4 C20 118.4(3)
O1 C1 C2 116.1(2)
O1 C1 C7 117.9(2)
C7 C1 C2 126.0(2)
O2 C2 C1 116.2(2)
O2 C2 C3 119.5(3)
C3 C2 C1 124.4(3)
C2 C3 H3 114.1
C4 C3 C2 131.7(3)
C4 C3 H3 114.1
C3 C4 H4 114.8
C3 C4 C5 130.3(3)
C5 C4 H4 114.8
C4 C5 H5 116.9
C6 C5 C4 126.2(3)
C6 C5 H5 116.9
C5 C6 H6 115.2
C5 C6 C7 129.6(3)
C7 C6 H6 115.2
C1 C7 H7 114.2
C6 C7 C1 131.6(3)
C6 C7 H7 114.2
N2 C8 C9 121.1(3)
N2 C8 C26 118.4(3)
C9 C8 C26 120.5(3)
C8 C9 H9 120.2
C10 C9 C8 119.7(3)
C10 C9 H9 120.2
C9 C10 H10 120.5
C9 C10 C11 118.9(3)
C11 C10 H10 120.5
C10 C11 H11 120.8
C12 C11 C10 118.3(3)
C12 C11 H11 120.8
N2 C12 C11 122.6(3)
N2 C12 C13 116.4(2)
C11 C12 C13 120.9(3)
N1 C13 C12 112.7(2)
N1 C13 H13A 109.0
N1 C13 H13B 109.0
C12 C13 H13A 109.0
C12 C13 H13B 109.0
H13A C13 H13B 107.8
N3 C14 C15 120.8(3)
N3 C14 C27 117.7(3)
C15 C14 C27 121.5(3)
C14 C15 H15 120.1
C16 C15 C14 119.7(3)
C16 C15 H15 120.1
C15 C16 H16 120.4
C15 C16 C17 119.3(3)
C17 C16 H16 120.4
C16 C17 H17 120.7
C16 C17 C18 118.6(3)
C18 C17 H17 120.7
N3 C18 C17 122.3(3)
N3 C18 C19 116.9(2)
C17 C18 C19 120.8(3)
N1 C19 C18 111.5(2)
N1 C19 H19A 109.3
N1 C19 H19B 109.3
C18 C19 H19A 109.3
C18 C19 H19B 109.3
H19A C19 H19B 108.0
N4 C20 C21 121.0(3)
N4 C20 C28 118.9(3)
C21 C20 C28 120.1(3)
C20 C21 H21 120.1
C22 C21 C20 119.8(3)
C22 C21 H21 120.1
C21 C22 H22 120.6
C21 C22 C23 118.8(3)
C23 C22 H22 120.6
C22 C23 H23 120.8
C24 C23 C22 118.4(3)
C24 C23 H23 120.8
N4 C24 C23 123.4(3)
N4 C24 C25 115.7(3)
C23 C24 C25 120.9(3)
N1 C25 C24 110.5(2)
N1 C25 H25A 109.5
N1 C25 H25B 109.5
C24 C25 H25A 109.5
C24 C25 H25B 109.5
H25A C25 H25B 108.1
C8 C26 H26A 109.5
C8 C26 H26B 109.5
C8 C26 H26C 109.5
H26A C26 H26B 109.5
H26A C26 H26C 109.5
H26B C26 H26C 109.5
C14 C27 H27A 109.5
C14 C27 H27B 109.5
C14 C27 H27C 109.5
H27A C27 H27B 109.5
H27A C27 H27C 109.5
H27B C27 H27C 109.5
C20 C28 H28A 109.5
C20 C28 H28B 109.5
C20 C28 H28C 109.5
H28A C28 H28B 109.5
H28A C28 H28C 109.5
H28B C28 H28C 109.5
F1 P1 F6 179.05(13)
F2 P1 F1 90.24(12)
F2 P1 F4 89.52(16)
F2 P1 F6 89.69(12)
F3 P1 F1 91.00(14)
F3 P1 F2 89.70(17)
F3 P1 F4 178.55(14)
F3 P1 F5 90.65(18)
F3 P1 F6 89.95(13)
F4 P1 F1 90.23(13)
F4 P1 F6 88.82(12)
F5 P1 F1 90.14(12)
F5 P1 F2 179.48(16)
F5 P1 F4 90.12(17)
F5 P1 F6 89.93(12)
C29 C34 C33 120.0
C29 C34 C35 122.4(4)
C33 C34 C35 117.6(4)
C34 C29 H29 120.0
C34 C29 C30 120.0
C30 C29 H29 120.0
C29 C30 H30 120.0
C29 C30 C31 120.0
C31 C30 H30 120.0
C30 C31 H31 120.0
C30 C31 C32 120.0
C32 C31 H31 120.0
C31 C32 H32 120.0
C33 C32 C31 120.0
C33 C32 H32 120.0
C34 C33 H33 120.0
C32 C33 C34 120.0
C32 C33 H33 120.0
C34 C35 H35A 109.5
C34 C35 H35B 109.5
C34 C35 H35C 109.5
H35A C35 H35B 109.5
H35A C35 H35C 109.5
H35B C35 H35C 109.5
C37 C38 H38 120.0
C37 C38 C39 120.0
C39 C38 H38 120.0
C38 C37 H37 120.0
C36 C37 C38 120.0
C36 C37 H37 120.0
C37 C36 H36 120.0
C37 C36 C41 120.0
C41 C36 H36 120.0
C36 C41 C42 120.0(6)
C40 C41 C36 120.0
C40 C41 C42 120.0(6)
C41 C40 H40 120.0
C41 C40 C39 120.0
C39 C40 H40 120.0
C38 C39 H39 120.0
C40 C39 C38 120.0
C40 C39 H39 120.0
C41 C42 H42A 109.5
C41 C42 H42B 109.5
C41 C42 H42C 109.5
H42A C42 H42B 109.5
H42A C42 H42C 109.5
H42B C42 H42C 109.5

loop_
_geom_bond_atom_site_label_1
_geom_bond_atom_site_label_2
_geom_bond_distance
Zn1 O1 1.9824(19)
Zn1 O2 2.118(2)
Zn1 N1 2.124(2)
Zn1 N2 2.201(2)
Zn1 N3 2.201(2)
Zn1 N4 2.405(2)
O1 C1 1.295(3)
O2 C2 1.275(3)
N1 C13 1.490(3)
N1 C19 1.466(4)
N1 C25 1.485(4)
N2 C8 1.339(4)
N2 C12 1.346(4)
N3 C14 1.349(4)
N3 C18 1.344(4)
N4 C20 1.352(4)
N4 C24 1.349(4)
C1 C2 1.475(4)
C1 C7 1.401(4)
C2 C3 1.417(4)
C3 H3 0.9300
C3 C4 1.377(4)
C4 H4 0.9300
C4 C5 1.393(5)
C5 H5 0.9300
C5 C6 1.381(5)
C6 H6 0.9300
C6 C7 1.394(4)
C7 H7 0.9300
C8 C9 1.397(4)
C8 C26 1.498(4)
C9 H9 0.9300
C9 C10 1.379(5)
C10 H10 0.9300
C10 C11 1.394(5)
C11 H11 0.9300
C11 C12 1.383(4)
C12 C13 1.510(4)
C13 H13A 0.9700
C13 H13B 0.9700
C14 C15 1.397(4)
C14 C27 1.499(5)
C15 H15 0.9300
C15 C16 1.379(6)
C16 H16 0.9300
C16 C17 1.379(5)
C17 H17 0.9300
C17 C18 1.393(4)
C18 C19 1.506(4)
C19 H19A 0.9700
C19 H19B 0.9700
C20 C21 1.396(4)
C20 C28 1.493(4)
C21 H21 0.9300
C21 C22 1.386(5)
C22 H22 0.9300
C22 C23 1.392(5)
C23 H23 0.9300
C23 C24 1.373(5)
C24 C25 1.508(4)
C25 H25A 0.9700
C25 H25B 0.9700
C26 H26A 0.9600
C26 H26B 0.9600
C26 H26C 0.9600
C27 H27A 0.9600
C27 H27B 0.9600
C27 H27C 0.9600
C28 H28A 0.9600
C28 H28B 0.9600
C28 H28C 0.9600
P1 F1 1.5973(19)
P1 F2 1.594(2)
P1 F3 1.576(2)
P1 F4 1.595(2)
P1 F5 1.590(2)
P1 F6 1.5981(19)
C34 C29 1.3900
C34 C33 1.3900
C34 C35 1.492(6)
C29 H29 0.9300
C29 C30 1.3900
C30 H30 0.9300
C30 C31 1.3900
C31 H31 0.9300
C31 C32 1.3900
C32 H32 0.9300
C32 C33 1.3900
C33 H33 0.9300
C35 H35A 0.9600
C35 H35B 0.9600
C35 H35C 0.9600
C38 H38 0.9300
C38 C37 1.3900
C38 C39 1.3900
C37 H37 0.9300
C37 C36 1.3900
C36 H36 0.9300
C36 C41 1.3900
C41 C40 1.3900
C41 C42 1.481(15)
C40 H40 0.9300
C40 C39 1.3900
C39 H39 0.9300
C42 H42A 0.9600
C42 H42B 0.9600
C42 H42C 0.9600

loop_
_exptl_oxdiff_crystal_face_indexfrac_h
_exptl_oxdiff_crystal_face_indexfrac_k
_exptl_oxdiff_crystal_face_indexfrac_l
_exptl_oxdiff_crystal_face_x
_exptl_oxdiff_crystal_face_y
_exptl_oxdiff_crystal_face_z
0.4377 8.6480 0.0802 -0.9095 -0.1693 0.3796
-0.2952 -8.6102 -1.0763 0.9376 0.1745 -0.3009
1.5708 -8.5497 -0.6416 0.9397 -0.0244 -0.3412
-1.4359 8.5629 -0.0207 -0.9193 0.0240 0.3928
0.8442 3.2456 -10.9496 0.0014 0.0895 0.9960
-9.6675 -1.3036 -0.0294 0.0257 0.9996 -0.0090
9.6675 1.3036 0.0294 -0.0257 -0.9996 0.0090
-0.5917 8.6375 0.5509 -0.9347 -0.0743 0.3475
-2.0365 -0.6889 11.8944 -0.3138 -0.0241 -0.9492
